data_4021305
loop_
_publ_author_name
'Hongbin Li'
'Hua Yang'
'Jeffrey L. Petersen'
'Kung K. Wang'

_publ_section_title
;
 Biradicals/Zwitterions from Thermolysis of Enyne-Isocyanates.
 Application to the Synthesis of 2(1H)-Pyridones,
 Benzofuro[3,2-c]pyridin-1(2H)-ones,
 2,5-Dihydro-1H-pyrido[4,3-b]indol-1-ones, and Related Compounds.
;
_journal_name_full 'Journal of Organic Chemistry'
_journal_page_first 4500
_journal_page_last 4508
_journal_paper_doi 10.1021/jo049716t
_journal_volume 69
_journal_year 2004
_chemical_formula_sum 'C16 H15 N O'
_chemical_formula_weight 237.29
_space_group_IT_number 2
_symmetry_cell_setting triclinic
_symmetry_space_group_name_Hall '-P 1'
_symmetry_space_group_name_H-M 'P -1'
_cell_angle_alpha 76.48(2)
_cell_angle_beta 79.630(10)
_cell_angle_gamma 62.65(2)
_cell_formula_units_Z 4
_cell_length_a 10.803(2)
_cell_length_b 11.090(2)
_cell_length_c 11.7230(10)
_cell_measurement_temperature 293(2)
_cell_volume 1208.6(3)
_diffrn_ambient_temperature 293(2)
_exptl_crystal_density_diffrn 1.304
_refine_ls_R_factor_obs 0.0702
_refine_ls_wR_factor_obs 0.1436
_cod_database_code 4021305

loop_
_symmetry_equiv_pos_as_xyz
'x, y, z'
'-x, -y, -z'

loop_
_atom_site_aniso_label
_atom_site_aniso_U_11
_atom_site_aniso_U_22
_atom_site_aniso_U_33
_atom_site_aniso_U_23
_atom_site_aniso_U_13
_atom_site_aniso_U_12
N1 0.043(2) 0.038(2) 0.058(3) -0.008(2) 0.005(2) -0.024(2)
O1 0.065(2) 0.050(2) 0.055(2) -0.011(2) 0.018(2) -0.036(2)
C1 0.042(3) 0.038(3) 0.053(3) -0.010(2) 0.004(2) -0.018(2)
C2 0.058(3) 0.042(3) 0.084(4) -0.020(3) 0.005(3) -0.018(3)
C3 0.078(4) 0.058(4) 0.074(4) -0.033(3) 0.007(3) -0.025(3)
C4 0.057(3) 0.052(3) 0.055(3) -0.017(3) 0.012(3) -0.017(3)
C5 0.036(3) 0.034(3) 0.046(3) -0.006(2) 0.004(2) -0.012(2)
C6 0.037(3) 0.039(3) 0.039(3) -0.003(2) -0.001(2) -0.019(2)
C7 0.044(3) 0.051(3) 0.035(2) -0.004(2) -0.002(2) -0.029(2)
C8 0.043(3) 0.059(3) 0.045(3) 0.000(2) -0.001(2) -0.028(3)
C9 0.052(3) 0.083(4) 0.046(3) 0.003(3) 0.002(2) -0.044(3)
C10 0.090(5) 0.082(4) 0.056(3) 0.004(3) -0.006(3) -0.068(4)
C11 0.088(4) 0.064(4) 0.055(3) -0.012(3) 0.005(3) -0.052(3)
C12 0.055(3) 0.045(3) 0.040(3) -0.006(2) -0.001(2) -0.032(3)
C13 0.068(3) 0.042(3) 0.053(3) -0.020(2) 0.006(3) -0.030(3)
C14 0.057(3) 0.059(3) 0.051(3) -0.018(2) 0.010(2) -0.037(3)
C15 0.044(3) 0.043(3) 0.037(3) -0.005(2) -0.002(2) -0.027(2)
C16 0.047(3) 0.046(3) 0.043(3) -0.009(2) 0.002(2) -0.024(3)
O2 0.081(3) 0.059(2) 0.057(2) -0.030(2) 0.028(2) -0.041(2)
N2 0.055(3) 0.042(2) 0.052(2) -0.018(2) 0.006(2) -0.022(2)
C17 0.043(3) 0.042(3) 0.047(3) -0.011(2) -0.001(2) -0.017(2)
C18 0.081(4) 0.048(3) 0.063(3) -0.008(3) 0.000(3) -0.037(3)
C19 0.074(4) 0.064(4) 0.056(3) 0.004(3) -0.002(3) -0.037(3)
C20 0.067(4) 0.051(3) 0.050(3) -0.004(2) 0.000(3) -0.027(3)
C21 0.042(3) 0.038(3) 0.039(3) -0.005(2) 0.000(2) -0.016(2)
C22 0.038(3) 0.040(3) 0.037(2) -0.009(2) -0.005(2) -0.017(2)
C23 0.034(3) 0.050(3) 0.044(3) -0.017(2) 0.005(2) -0.021(2)
C24 0.056(3) 0.053(3) 0.055(3) -0.020(3) 0.008(3) -0.024(3)
C25 0.065(4) 0.066(4) 0.060(3) -0.033(3) 0.011(3) -0.025(3)
C26 0.068(4) 0.056(4) 0.085(4) -0.039(3) 0.014(3) -0.024(3)
C27 0.051(3) 0.036(3) 0.084(4) -0.012(3) 0.002(3) -0.018(2)
C28 0.035(3) 0.042(3) 0.059(3) -0.014(2) 0.003(2) -0.018(2)
C29 0.052(3) 0.042(3) 0.057(3) -0.005(2) -0.003(2) -0.026(3)
C30 0.046(3) 0.056(3) 0.044(3) -0.014(2) 0.008(2) -0.031(3)
C31 0.043(3) 0.043(3) 0.039(3) -0.010(2) 0.001(2) -0.024(2)
C32 0.056(3) 0.042(3) 0.046(3) -0.013(2) 0.007(3) -0.028(3)

loop_
_atom_site_label
_atom_site_type_symbol
_atom_site_fract_x
_atom_site_fract_y
_atom_site_fract_z
_atom_site_U_iso_or_equiv
_atom_site_thermal_displace_type
_atom_site_occupancy
_atom_site_calc_flag
_atom_site_refinement_flags
_atom_site_disorder_group
N1 N -0.1102(4) -0.0313(4) -0.3707(3) 0.0452(10) Uani 1 d . .
H1A H -0.0606(42) 0.0261(42) -0.4079(35) 0.054 Uiso 1 d . .
O1 O 0.0174(3) -0.1627(3) -0.5103(3) 0.0554(9) Uani 1 d . .
C1 C -0.2037(5) -0.0057(5) -0.2764(4) 0.0450(12) Uani 1 d . .
C2 C -0.2547(5) 0.1189(5) -0.2209(4) 0.0626(15) Uani 1 d . .
H2A H -0.3176(5) 0.2005(5) -0.2697(4) 0.075 Uiso 1 calc R .
H2B H -0.1775(5) 0.1338(5) -0.2069(4) 0.075 Uiso 1 calc R .
C3 C -0.3311(6) 0.0828(5) -0.1056(5) 0.070(2) Uani 1 d . .
H3A H -0.4160(6) 0.1630(5) -0.0883(5) 0.084 Uiso 1 calc R .
H3B H -0.2721(6) 0.0505(5) -0.0412(5) 0.084 Uiso 1 calc R .
C4 C -0.3661(5) -0.0317(5) -0.1220(4) 0.0582(14) Uani 1 d . .
H4A H -0.3508(5) -0.1021(5) -0.0520(4) 0.070 Uiso 1 calc R .
H4B H -0.4623(5) 0.0056(5) -0.1403(4) 0.070 Uiso 1 calc R .
C5 C -0.2653(4) -0.0890(4) -0.2247(4) 0.0413(11) Uani 1 d . .
C6 C -0.2259(4) -0.2127(4) -0.2707(4) 0.0386(11) Uani 1 d . .
C7 C -0.2911(5) -0.3100(5) -0.2262(4) 0.0408(11) Uani 1 d . .
C8 C -0.4256(5) -0.2692(5) -0.1688(4) 0.0488(12) Uani 1 d . .
H8A H -0.4758(5) -0.1794(5) -0.1542(4) 0.059 Uiso 1 calc R .
C9 C -0.4844(5) -0.3593(6) -0.1338(4) 0.0584(14) Uani 1 d . .
H9A H -0.5741(5) -0.3302(6) -0.0960(4) 0.070 Uiso 1 calc R .
C10 C -0.4112(6) -0.4941(6) -0.1542(4) 0.068(2) Uani 1 d . .
H10A H -0.4512(6) -0.5554(6) -0.1308(4) 0.081 Uiso 1 calc R .
C11 C -0.2775(6) -0.5354(5) -0.2101(4) 0.0629(15) Uani 1 d . .
H11A H -0.2271(6) -0.6260(5) -0.2226(4) 0.076 Uiso 1 calc R .
C12 C -0.2168(5) -0.4443(5) -0.2481(4) 0.0432(11) Uani 1 d . .
C13 C -0.0749(5) -0.4887(4) -0.3122(4) 0.0510(13) Uani 1 d . .
H13A H -0.0518(5) -0.5697(4) -0.3452(4) 0.061 Uiso 1 calc R .
H13B H -0.0059(5) -0.5126(4) -0.2579(4) 0.061 Uiso 1 calc R .
C14 C -0.0718(5) -0.3727(5) -0.4102(4) 0.0510(13) Uani 1 d . .
H14A H 0.0232(5) -0.3975(5) -0.4456(4) 0.061 Uiso 1 calc R .
H14B H -0.1298(5) -0.3589(5) -0.4707(4) 0.061 Uiso 1 calc R .
C15 C -0.1243(4) -0.2414(4) -0.3627(4) 0.0388(11) Uani 1 d . .
C16 C -0.0661(5) -0.1477(5) -0.4189(4) 0.0439(12) Uani 1 d . .
O2 O -0.0110(4) -0.1565(3) 0.0181(3) 0.0625(10) Uani 1 d . .
N2 N 0.1016(4) -0.0637(4) -0.1324(3) 0.0489(10) Uani 1 d . .
H2A H 0.0554(44) 0.0235(46) -0.1022(36) 0.059 Uiso 1 d . .
C17 C 0.1848(5) -0.0693(5) -0.2340(4) 0.0445(12) Uani 1 d . .
C18 C 0.2301(5) 0.0405(5) -0.2935(4) 0.0612(15) Uani 1 d . .
H18A H 0.2676(5) 0.0657(5) -0.2385(4) 0.073 Uiso 1 calc R .
H18B H 0.1528(5) 0.1222(5) -0.3286(4) 0.073 Uiso 1 calc R .
C19 C 0.3431(6) -0.0266(5) -0.3879(4) 0.0647(15) Uani 1 d . .
H19A H 0.4348(6) -0.0496(5) -0.3661(4) 0.078 Uiso 1 calc R .
H19B H 0.3280(6) 0.0356(5) -0.4629(4) 0.078 Uiso 1 calc R .
C20 C 0.3327(5) -0.1589(5) -0.3966(4) 0.0570(14) Uani 1 d . .
H20A H 0.2930(5) -0.1471(5) -0.4686(4) 0.068 Uiso 1 calc R .
H20B H 0.4240(5) -0.2373(5) -0.3946(4) 0.068 Uiso 1 calc R .
C21 C 0.2373(4) -0.1785(4) -0.2897(4) 0.0408(11) Uani 1 d . .
C22 C 0.2062(4) -0.2933(4) -0.2376(4) 0.0374(11) Uani 1 d . .
C23 C 0.2613(4) -0.4210(5) -0.2892(4) 0.0411(11) Uani 1 d . .
C24 C 0.3017(5) -0.4252(5) -0.4074(4) 0.0546(13) Uani 1 d . .
H24A H 0.2952(5) -0.3446(5) -0.4580(4) 0.066 Uiso 1 calc R .
C25 C 0.3513(5) -0.5446(6) -0.4533(5) 0.0630(15) Uani 1 d . .
H25A H 0.3764(5) -0.5440(6) -0.5335(5) 0.076 Uiso 1 calc R .
C26 C 0.3630(6) -0.6647(6) -0.3783(5) 0.069(2) Uani 1 d . .
H26A H 0.3994(6) -0.7466(6) -0.4074(5) 0.082 Uiso 1 calc R .
C27 C 0.3209(5) -0.6634(5) -0.2604(5) 0.0584(14) Uani 1 d . .
H27A H 0.3273(5) -0.7445(5) -0.2108(5) 0.070 Uiso 1 calc R .
C28 C 0.2691(4) -0.5431(5) -0.2142(4) 0.0449(12) Uani 1 d . .
C29 C 0.2194(5) -0.5405(4) -0.0869(4) 0.0490(12) Uani 1 d . .
H29A H 0.2940(5) -0.5520(4) -0.0439(4) 0.059 Uiso 1 calc R .
H29B H 0.1948(5) -0.6163(4) -0.0548(4) 0.059 Uiso 1 calc R .
C30 C 0.0928(5) -0.4047(4) -0.0717(4) 0.0456(12) Uani 1 d . .
H30A H 0.0136(5) -0.3998(4) -0.1038(4) 0.055 Uiso 1 calc R .
H30B H 0.0686(5) -0.3998(4) 0.0114(4) 0.055 Uiso 1 calc R .
C31 C 0.1237(5) -0.2864(4) -0.1332(4) 0.0394(11) Uani 1 d . .
C32 C 0.0650(5) -0.1671(4) -0.0769(4) 0.0455(12) Uani 1 d . .

loop_
_geom_bond_atom_site_label_1
_geom_bond_atom_site_label_2
_geom_bond_distance
_geom_bond_site_symmetry_2
_geom_bond_publ_flag
N1 C1 1.344(5) . ?
N1 C16 1.375(5) . ?
O1 C16 1.261(5) . ?
C1 C5 1.349(6) . ?
C1 C2 1.492(6) . ?
C2 C3 1.522(6) . ?
C3 C4 1.542(7) . ?
C4 C5 1.512(6) . ?
C5 C6 1.443(6) . ?
C6 C15 1.372(5) . ?
C6 C7 1.495(6) . ?
C7 C12 1.391(6) . ?
C7 C8 1.399(6) . ?
C8 C9 1.367(6) . ?
C9 C10 1.390(7) . ?
C10 C11 1.384(7) . ?
C11 C12 1.394(6) . ?
C12 C13 1.491(6) . ?
C13 C14 1.520(5) . ?
C14 C15 1.503(6) . ?
C15 C16 1.428(6) . ?
O2 C32 1.253(5) . ?
N2 C17 1.352(5) . ?
N2 C32 1.368(5) . ?
C17 C21 1.348(6) . ?
C17 C18 1.496(6) . ?
C18 C19 1.527(6) . ?
C19 C20 1.549(6) . ?
C20 C21 1.514(6) . ?
C21 C22 1.436(6) . ?
C22 C31 1.374(5) . ?
C22 C23 1.491(6) . ?
C23 C24 1.381(6) . ?
C23 C28 1.406(6) . ?
C24 C25 1.381(6) . ?
C25 C26 1.379(7) . ?
C26 C27 1.376(7) . ?
C27 C28 1.389(6) . ?
C28 C29 1.495(6) . ?
C29 C30 1.521(6) . ?
C30 C31 1.492(6) . ?
C31 C32 1.441(6) . ?

loop_
_cod_related_entry_id
_cod_related_entry_database
_cod_related_entry_code
1 ChemSpider 9531753
